data_1561972
_publ_author_name 'Matus Mihalik et al.'
_publ_contact_author_address 'Institute of Experimental Physics SAS, Watsonova 44, Kosice, Slovakia'
_publ_contact_author_name 'Matus Mihalik'
_publ_section_title
;
 Magnetism in NdMn0.1Fe0.9O3 compound
;
_journal_coden_ASTM JMMM
_journal_name_full 'Journal of Magnetism and Magnetic Materials'
_journal_page_first 166539
_journal_paper_doi 10.1016/j.jmmm.2020.166539
_journal_volume 502
_journal_year 2020
_chemical_formula_sum 'Fe3.6 Mn0.4 Nd4 O12'
_chemical_formula_weight 992.00
_chemical_name_common NdMn0.1Fe0.9O3
_space_group_IT_number 62
_space_group_name_Hall '-P 2ac 2n'
_space_group_name_H-M_alt 'P n m a'
_symmetry_cell_setting orthorhombic
_cell_angle_alpha 90.000000
_cell_angle_beta 90.000000
_cell_angle_gamma 90.000000
_cell_formula_units_Z 1
_cell_length_a 5.5970(10)
_cell_length_b 7.7426(10)
_cell_length_c 5.4457(10)
_cell_measurement_temperature 296
_cell_measurement_theta_max 105
_cell_measurement_theta_min 15
_cell_volume 235.99(7)
_diffrn_ambient_temperature 296
_diffrn_measured_fraction_theta_full 0.5
_diffrn_measurement_device_type PANAnalytical
_diffrn_measurement_method \q/2'\q
_diffrn_radiation_detector PIXcel3D
_diffrn_radiation_source 'X-ray tube'
_diffrn_reflns_number 104
_exptl_crystal_colour black
_exptl_crystal_density_diffrn 6.980
_exptl_crystal_description powder
_geom_angle 90.612(5)
_geom_angle_atom_site_label_1 O1
_geom_angle_atom_site_label_2 Fe1
_geom_angle_atom_site_label_3 O2
_geom_bond_atom_site_label_1 O1
_geom_bond_atom_site_label_2 Fe1
_geom_bond_distance 1.9955(3)
_refine_ls_goodness_of_fit_all 1.0124
_refine_ls_R_I_factor 0.0285
_refine_ls_structure_factor_coef Inet
_cod_data_source_file 296K.cif
_cod_data_source_block 13K
_cod_original_formula_sum 'Fe3.60 Mn0.40 Nd4 O12'
_cod_database_code 1561972

loop_
_space_group_symop_operation_xyz
'x, y, z'
'-x, -y, -z'
'-x+1/2, -y, z+1/2'
'x+1/2, y, -z+1/2'
'-x, y+1/2, -z'
'x, -y+1/2, z'
'x+1/2, -y+1/2, -z+1/2'
'-x+1/2, y+1/2, z+1/2'

loop_
_atom_site_label
_atom_site_occupancy
_atom_site_fract_x
_atom_site_fract_y
_atom_site_fract_z
_atom_site_adp_type
_atom_site_U_iso_or_equiv
_atom_site_type_symbol
Nd1 1.0 0.052150 0.250000 0.983520 Uiso 0.0 Nd
Fe1 0.9000 0.000000 0.000000 0.500000 Uiso 0.0 Fe
Mn1 0.1000 0.000000 0.000000 0.500000 Uiso 0.0 Mn
O1 1.0 0.468790 0.250000 0.083110 Uiso 0.0 O
O2 1.0 0.290530 0.032890 0.733200 Uiso 0.0 O

loop_
_diffrn_radiation_type
_diffrn_radiation_wavelength
CoK\a~1~ 1.789
CoK\a~2~ 1.793
